data_7023409
loop_
_publ_author_name
'Russell, Mark E.'
'Hawes, Chris S.'
'Ferguson, Alan'
'Polson, Matthew I. J.'
'Chilton, Nicholas F.'
'Moubaraki, Boujemaa'
'Murray, Keith S.'
'Kruger, Paul E.'

_publ_section_title
;
 Synthesis, structural and magnetic characterisation of iron(II/III),
 cobalt(II) and copper(II) cluster complexes of the polytopic ligand:
 N-(2-pyridyl)-3-carboxypropanamide.
;
_journal_issue 37
_journal_name_full 'Dalton transactions (Cambridge, England : 2003)'
_journal_page_first 13576
_journal_page_last 13583
_journal_paper_doi 10.1039/c3dt51301g
_journal_volume 42
_journal_year 2013
_chemical_formula_moiety 'C54 H60 Fe5 N12 O22, 5(Cl O4), 3(C2 H3 N), 4(H2 O)'
_chemical_formula_sum 'C60 H77 Cl5 Fe5 N15 O46'
_chemical_formula_weight 2200.82
_chemical_name_systematic
;
 ?
;
_space_group_crystal_system monoclinic
_space_group_IT_number 14
_space_group_name_Hall '-P 2ybc'
_space_group_name_H-M_alt 'P 1 21/c 1'
_symmetry_space_group_name_Hall '-P 2ybc'
_symmetry_space_group_name_H-M 'P 1 21/c 1'
_atom_sites_solution_hydrogens geom
_atom_sites_solution_primary direct
_atom_sites_solution_secondary difmap
_audit_creation_date 2013-05-14
_audit_creation_method
;
  Olex2 1.2
  (compiled Apr 23 2013 17:59:47, GUI svn.r4466)
;
_cell_angle_alpha 90.00
_cell_angle_beta 102.0441(15)
_cell_angle_gamma 90.00
_cell_formula_units_Z 4
_cell_length_a 16.2556(2)
_cell_length_b 22.8571(4)
_cell_length_c 25.5874(4)
_cell_measurement_reflns_used 16167
_cell_measurement_temperature 120.02(10)
_cell_measurement_theta_max 73.6676
_cell_measurement_theta_min 2.7772
_cell_volume 9297.9(3)
_computing_cell_refinement
;
CrysAlisPro, Agilent Technologies,
Version 1.171.35.19 (release 27-10-2011 CrysAlis171 .NET)
(compiled Oct 27 2011,15:02:11)
;
_computing_data_collection
;
CrysAlisPro, Agilent Technologies,
Version 1.171.35.19 (release 27-10-2011 CrysAlis171 .NET)
(compiled Oct 27 2011,15:02:11)
;
_computing_data_reduction
;
CrysAlisPro, Agilent Technologies,
Version 1.171.35.19 (release 27-10-2011 CrysAlis171 .NET)
(compiled Oct 27 2011,15:02:11)
;
_computing_molecular_graphics
;
O. V. Dolomanov, L. J. Bourhis, R. J. Gildea, J. A. K. Howard and H. Puschmann,
OLEX2: a complete structure solution, refinement and analysis program.
J. Appl. Cryst. (2009). 42, 339-341.
;
_computing_publication_material
;
O. V. Dolomanov, L. J. Bourhis, R. J. Gildea, J. A. K. Howard and H. Puschmann,
OLEX2: a complete structure solution, refinement and analysis program.
J. Appl. Cryst. (2009). 42, 339-341.
;
_computing_structure_refinement
;
XLMP, G.M. Sheldrick, Acta Cryst.
(2008). A64, 112-122
;
_diffrn_ambient_temperature 120.02(10)
_diffrn_detector_area_resol_mean 10.6501
_diffrn_measured_fraction_theta_full 0.999
_diffrn_measured_fraction_theta_max 0.999
_diffrn_measurement_details
;
  1 omega  -49.00   36.00   1.0000    9.0000
omega____ theta____ kappa____ phi______ frames
    -      -39.9063   37.0000  150.0000 85
 
  2 omega -114.00  -10.00   1.0000    9.0000
omega____ theta____ kappa____ phi______ frames
    -      -39.9063  -57.0000    0.0000 104
 
  3 omega   66.00   96.00   1.0000    9.0000
omega____ theta____ kappa____ phi______ frames
    -       39.9063 -125.0000   90.0000 30
 
  4 omega   35.00   62.00   1.0000    9.0000
omega____ theta____ kappa____ phi______ frames
    -       39.9063 -125.0000 -150.0000 27
 
  5 omega   32.00   88.00   1.0000   45.0000
omega____ theta____ kappa____ phi______ frames
    -      107.7801  -30.0000 -120.0000 56
 
  6 omega   52.00   91.00   1.0000   45.0000
omega____ theta____ kappa____ phi______ frames
    -      107.7801  -35.0000  -79.0000 39
 
  7 omega   85.00  141.00   1.0000   45.0000
omega____ theta____ kappa____ phi______ frames
    -      107.7801   45.0000   90.0000 56
 
  8 omega   57.00   93.00   1.0000   45.0000
omega____ theta____ kappa____ phi______ frames
    -      107.7801  -45.0000  -30.0000 36
 
  9 omega   37.00  105.00   1.0000   45.0000
omega____ theta____ kappa____ phi______ frames
    -      107.7801  -94.0000 -150.0000 68
 
 10 omega   42.00   80.00   1.0000   45.0000
omega____ theta____ kappa____ phi______ frames
    -      107.7801  -30.0000  120.0000 38
 
 11 omega   33.00   99.00   1.0000   45.0000
omega____ theta____ kappa____ phi______ frames
    -      107.7801  -45.0000 -180.0000 66
 
 12 omega   79.00  169.00   1.0000   45.0000
omega____ theta____ kappa____ phi______ frames
    -      107.7801   30.0000 -180.0000 90
 
 13 omega -119.00   -6.00   1.0000    9.0000
omega____ theta____ kappa____ phi______ frames
    -      -39.9063  -77.0000 -180.0000 113
 
 14 omega -114.00  -10.00   1.0000    9.0000
omega____ theta____ kappa____ phi______ frames
    -      -39.9063  -57.0000 -120.0000 104
 
 15 omega  -49.00   36.00   1.0000    9.0000
omega____ theta____ kappa____ phi______ frames
    -      -39.9063   37.0000  -60.0000 85
 
 16 omega   77.00  168.00   1.0000   45.0000
omega____ theta____ kappa____ phi______ frames
    -      107.7801   30.0000    0.0000 91
 
 17 omega   77.00  178.00   1.0000   45.0000
omega____ theta____ kappa____ phi______ frames
    -      107.7801   61.0000  -90.0000 101
;
_diffrn_measurement_device_type 'SuperNova, Dual, Cu at zero, Atlas'
_diffrn_measurement_method '\w scans'
_diffrn_orient_matrix_UB_11 -0.0042662000
_diffrn_orient_matrix_UB_12 -0.0302261000
_diffrn_orient_matrix_UB_13 0.0531886000
_diffrn_orient_matrix_UB_21 0.0968281000
_diffrn_orient_matrix_UB_22 -0.0005435000
_diffrn_orient_matrix_UB_23 0.0155422000
_diffrn_orient_matrix_UB_31 -0.0012794000
_diffrn_orient_matrix_UB_32 0.0602070000
_diffrn_orient_matrix_UB_33 0.0268362000
_diffrn_radiation_monochromator mirror
_diffrn_radiation_type 'Cu K\a'
_diffrn_radiation_wavelength 1.5418
_diffrn_reflns_av_R_equivalents 0.0518
_diffrn_reflns_av_unetI/netI 0.0612
_diffrn_reflns_limit_h_max 19
_diffrn_reflns_limit_h_min -19
_diffrn_reflns_limit_k_max 27
_diffrn_reflns_limit_k_min -22
_diffrn_reflns_limit_l_max 30
_diffrn_reflns_limit_l_min -30
_diffrn_reflns_number 56674
_diffrn_reflns_theta_full 66.99
_diffrn_reflns_theta_max 66.99
_diffrn_reflns_theta_min 2.78
_diffrn_source 'SuperNova (Cu) X-ray Source'
_exptl_absorpt_coefficient_mu 8.284
_exptl_absorpt_correction_T_max 1.00000
_exptl_absorpt_correction_T_min 0.50254
_exptl_absorpt_correction_type multi-scan
_exptl_absorpt_process_details
;
CrysAlisPro, Agilent Technologies,
Version 1.171.35.19 (release 27-10-2011 CrysAlis171 .NET)
(compiled Oct 27 2011,15:02:11)
Empirical absorption correction using spherical harmonics,
 implemented in SCALE3 ABSPACK scaling algorithm.
;
_exptl_crystal_colour orange
_exptl_crystal_density_diffrn 1.529
_exptl_crystal_density_method 'not measured'
_exptl_crystal_description plate
_exptl_crystal_F_000 4364
_exptl_crystal_size_max 0.11
_exptl_crystal_size_mid 0.08
_exptl_crystal_size_min 0.02
_platon_squeeze_details
;
;
_refine_diff_density_max 1.402
_refine_diff_density_min -1.684
_refine_diff_density_rms 0.164
_refine_ls_extinction_method none
_refine_ls_goodness_of_fit_ref 1.195
_refine_ls_hydrogen_treatment mixed
_refine_ls_matrix_type full
_refine_ls_number_parameters 1199
_refine_ls_number_reflns 16567
_refine_ls_number_restraints 137
_refine_ls_restrained_S_all 1.201
_refine_ls_R_factor_all 0.1325
_refine_ls_R_factor_gt 0.0998
_refine_ls_shift/su_max 0.011
_refine_ls_shift/su_mean 0.001
_refine_ls_structure_factor_coef Fsqd
_refine_ls_weighting_details 'calc w=1/[\s^2^(Fo^2^)+(0.2000P)^2^+0.0000P] where P=(Fo^2^+2Fc^2^)/3'
_refine_ls_weighting_scheme calc
_refine_ls_wR_factor_gt 0.3016
_refine_ls_wR_factor_ref 0.3250
_reflns_number_gt 10965
_reflns_number_total 16567
_reflns_threshold_expression >2sigma(I)
_cod_data_source_file c3dt51301g.txt
_cod_data_source_block mer27squeeze-sr
_cod_original_cell_volume 9297.9(2)
_cod_database_code 7023409
_reflns_odcompleteness_completeness 99.91
_reflns_odcompleteness_iscentric 1
_reflns_odcompleteness_theta 66.97
_olex2_refinement_description
;
1. Fixed Uiso
 At 1.2 times of:
  All C(H) groups, All C(H,H) groups, All N(H) groups
 At 1.5 times of:
  All C(H,H,H) groups, All O(H,H) groups
2. Restrained distances
 O26-O27 = O26-O28 = O26-O29 = O27-O28 = O27-O29 = O28-O29
 2.29 with sigma of 0.02
 N15-C60
 1.15 with sigma of 0.02
 N25-C62
 1.15 with sigma of 0.02
 N19-C58
 1.15 with sigma of 0.02
 O46-O47 = O46-O48 = O46-O49 = O47-O48 = O47-O49 = O48-O49
 2.29 with sigma of 0.02
 C63-C62
 1.45 with sigma of 0.02
 C60-C61
 1.45 with sigma of 0.02
 C58-C59
 1.45 with sigma of 0.02
 H2BA-H64A
 2 with sigma of 0.02
 C28-C29
 1.39 with sigma of 0.02
 C29-C30
 1.39 with sigma of 0.02
 C30-C31
 1.39 with sigma of 0.02
 N7-C28
 1.39 with sigma of 0.02
 N7-C32
 1.39 with sigma of 0.02
 C32-C1B
 1.39 with sigma of 0.02
 C1B-C1A
 1.39 with sigma of 0.02
 C1A-C1D
 1.39 with sigma of 0.02
 C1D-C28
 1.39 with sigma of 0.02
 C31-C1C
 1.39 with sigma of 0.02
 C1C-N7
 1.39 with sigma of 0.02
 Cl10-O56 = Cl10-O53 = Cl10-O1F = Cl10-O1J
 1.44 with sigma of 0.02
 Cl4-O37 = Cl4-O35 = Cl4-O31 = Cl4-O32 = Cl4-O33 = Cl4-O30 = Cl4-O34 = Cl4-O36
 1.44 with sigma of 0.02
 Cl7-O46 = Cl7-O47 = Cl7-O48 = Cl7-O49
 1.44 with sigma of 0.02
 Cl7-O48 = Cl7-O46 = Cl7-O49 = Cl7-O47
 1.44 with sigma of 0.02
 Cl3-O26 = Cl3-O27 = Cl3-O28 = Cl3-O29
 1.44 with sigma of 0.02
 Cl3-O26 = Cl3-O27 = Cl3-O29 = Cl3-O28
 1.44 with sigma of 0.02
 Cl2-O22 = Cl2-O23 = Cl2-O20 = Cl2-O21
 1.44 with sigma of 0.02
 Cl1-O22 = Cl1-O23 = Cl1-O24 = Cl1-O25
 1.44 with sigma of 0.02
 Cl9-O1D
 1.44 with sigma of 0.02
 Cl9-O24
 1.44 with sigma of 0.02
 Cl9-O22 = Cl9-O1C
 1.44 with sigma of 0.02
 Cl6-O45 = Cl6-O42 = Cl6-O44 = Cl6-O43
 1.44 with sigma of 0.02
 Cl8-O54 = Cl8-O55 = Cl8-O1H = Cl8-O1I
 1.44 with sigma of 0.02
 Cl5-O41 = Cl5-O39 = Cl5-O38 = Cl5-O40
 1.44 with sigma of 0.02
 O22-O1C
 2.3 with sigma of 0.04
3. Uiso/Uaniso restraints and constraints
C30 \\sim C29: within 1.7A with sigma of 0.04 and sigma for terminal atoms of 0.
Cl1 \\sim O24 \\sim O22 \\sim O25 \\sim O23: within 1.7A with sigma of 0.04 and
Cl6 \\sim O45 \\sim O44 \\sim O42 \\sim O43: within 1.7A with sigma of 0.04 and
Uanis(O34) = Uanis(O35)
Uanis(O31) = Uanis(O30)
Uanis(O32) = Uanis(O33)
Uanis(O36) = Uanis(O37)
Uiso(N25) = Uiso(C62) = Uiso(C63)
Uanis(N14) = Uanis(C1C)
Uanis(Cl10) = Uanis(O1F) = Uanis(O53) = Uanis(O56) = Uanis(O1J)
Uiso(O48) = Uiso(Cl7) = Uiso(O47) = Uiso(O49) = Uiso(O46)
Uiso(O27) = Uiso(O26) = Uiso(O28) = Uiso(Cl3) = Uiso(O29)
Uanis(Cl1) = Uanis(O22) = Uanis(O24) = Uanis(O25) = Uanis(Cl2) = Uanis(Cl9) = Ua
Uanis(O45) = Uanis(Cl6) = Uanis(O44) = Uanis(O42) = Uanis(O43)
Uanis(Cl8) = Uanis(O1I) = Uanis(O1H) = Uanis(O54) = Uanis(O55)
4. Others
 Fixed Sof: O37(0.25) N8(0.6) H8(0.6) O35(0.75) O31(0.75) C32(0.6) O54(0.5)
 H28A(0.5) H28(0.5) O55(0.5) C31(0.4) H31(0.4) Cl5(0.5) O41(0.5) O39(0.5)
 O38(0.5) O40(0.5) Cl1(0.4) O23(0.8) O24(0.6) Cl6(0.5) O45(0.5) Cl2(0.4)
 N13(0.5) C65(0.5) C64(0.5) H64A(0.5) H64B(0.5) H64C(0.5) N15(0.5) C60(0.5)
 C61(0.5) H61A(0.5) H61B(0.5) H61C(0.5) N19(0.5) C58(0.5) C59(0.5) H59A(0.5)
 H59B(0.5) H59C(0.5) O25(0.4) O20(0.4) O21(0.4) C29(0.4) H29(0.4) C30(0.4)
 H30(0.4) O32(0.75) O42(0.5) O56(0.5) Cl8(0.5) O33(0.25) O30(0.25) O34(0.25)
 O36(0.75) O53(0.5) O50(0.5) Cl3(0.5) O48(0.5) Cl7(0.5) O46(0.5) O26(0.5)
 O49(0.5) O27(0.5) O29(0.5) O44(0.5) O43(0.5) O47(0.5) N25(0.5) C62(0.5)
 C63(0.5) H63A(0.5) H63B(0.5) H63C(0.5) O28(0.5) C1A(0.6) H1A(0.6) C1B(0.6)
 H1B(0.6) C1C(0.4) C1D(0.6) H1D(0.6) N14(0.4) H14(0.4) Cl9(0.2) O1C(0.2)
 O1D(0.2) O1E(0.5) H1EA(0.5) H1EB(0.5) O1F(0.5) Cl10(0.5) O1H(0.5) O1I(0.5)
 O1J(0.5)
 Fixed Uiso: Cl3(0.12) O48(0.12) Cl7(0.12) O46(0.12) O26(0.12) O49(0.12)
 O27(0.12) O29(0.12) O47(0.12) O28(0.12)
5.a Riding coordinates:
 N14(H14)
5.b Free rotating group:
 O52(H52C,H52D), O51(H51A,H51B), O1E(H1EA,H1EB)
5.c Rotating group:
 O1B(H1BA,H1BB), O3B(H3BA,H3BB), O2B(H2BA,H2BB)
5.d Secondary CH2 refined with riding coordinates:
 C26(H26A,H26B), C17(H17A,H17B), C8(H8A,H8B), C7(H7A,H7B), C44(H44A,H44B),
 C43(H43A,H43B), C16(H16A,H16B), C52(H52A,H52B), C53(H53A,H53B), C25(H25A,H25B),
  C34(H34A,H34B), C35(H35A,H35B)
5.e Aromatic/amide H refined with riding coordinates:
 N10(H10), N6(H6), N4(H4), N2(H2), N12(H12), N8(H8), C40(H40), C19(H19),
 C21(H21), C1(H1), C22(H22), C38(H38), C37(H37), C2(H2A), C4(H4A), C20(H20),
 C49(H49), C39(H39), C13(H13), C3(H3), C48(H48), C12(H12A), C46(H46), C11(H11),
 C10(H10A), C28(H28A), C28(H28), C47(H47), C31(H31), C29(H29), C30(H30),
 C1A(H1A), C1B(H1B), C1D(H1D)
5.f Idealised Me refined as rotating group:
 C64(H64A,H64B,H64C), C61(H61A,H61B,H61C), C59(H59A,H59B,H59C), C63(H63A,H63B,
 H63C)
;

loop_
_space_group_symop_id
_space_group_symop_operation_xyz
1 'x, y, z'
2 '-x, y+1/2, -z+1/2'
3 '-x, -y, -z'
4 'x, -y-1/2, z-1/2'

loop_
_atom_site_label
_atom_site_type_symbol
_atom_site_fract_x
_atom_site_fract_y
_atom_site_fract_z
_atom_site_U_iso_or_equiv
_atom_site_adp_type
_atom_site_occupancy
_atom_site_symmetry_multiplicity
_atom_site_calc_flag
_atom_site_refinement_flags
_atom_site_disorder_assembly
_atom_site_disorder_group
Fe1 Fe 0.78987(2) 0.434711(14) 0.430920(13) 0.02373(8) Uani 1 1 d . . .
Fe2 Fe 0.67221(2) 0.437500(14) 0.309588(13) 0.02567(9) Uani 1 1 d . . .
Fe3 Fe 0.87945(2) 0.440972(14) 0.327900(13) 0.02532(9) Uani 1 1 d . . .
Fe4 Fe 0.75506(2) 0.690247(16) 0.331479(14) 0.03595(10) Uani 1 1 d . . .
Fe5 Fe 0.77740(3) 0.185992(18) 0.323089(17) 0.04546(12) Uani 1 1 d . B .
O1A O 0.77965(8) 0.43763(6) 0.35552(6) 0.0257(4) Uani 1 1 d . . .
O3 O 0.83709(9) 0.49926(7) 0.27009(6) 0.0352(5) Uani 1 1 d . . .
O15 O 0.84527(9) 0.37876(7) 0.27239(6) 0.0358(5) Uani 1 1 d . . .
O1B O 0.55581(10) 0.43919(7) 0.25665(7) 0.0376(5) Uani 1 1 d . . .
H1BA H 0.5230 0.4089 0.2612 0.056 Uiso 1 1 d R . .
H1BB H 0.5621 0.4369 0.2228 0.056 Uiso 1 1 d R . .
O2 O 0.69691(10) 0.50143(7) 0.26148(6) 0.0350(5) Uani 1 1 d . . .
O3B O 0.98977(9) 0.44604(6) 0.29887(6) 0.0316(4) Uani 1 1 d . . .
H3BA H 0.9844 0.4265 0.2699 0.047 Uiso 1 1 d R . .
H3BB H 1.0303 0.4325 0.3224 0.047 Uiso 1 1 d R . .
O12 O 0.69728(10) 0.37674(7) 0.42947(6) 0.0380(5) Uani 1 1 d . . .
O2B O 0.80103(9) 0.43176(7) 0.51364(6) 0.0323(4) Uani 1 1 d . . .
H2BA H 0.7756 0.4009 0.5233 0.048 Uiso 1 1 d RD . .
H2BB H 0.7781 0.4629 0.5247 0.048 Uiso 1 1 d R . .
O6 O 0.70920(10) 0.50168(7) 0.43155(6) 0.0369(5) Uani 1 1 d . . .
O7 O 0.86012(10) 0.64027(7) 0.36834(6) 0.0336(4) Uani 1 1 d . . .
O8 O 0.92870(9) 0.51061(7) 0.37391(6) 0.0308(4) Uani 1 1 d . . .
O18 O 0.87031(10) 0.36733(7) 0.44274(6) 0.0362(5) Uani 1 1 d . . .
O5 O 0.62038(9) 0.49579(7) 0.35265(6) 0.0333(4) Uani 1 1 d . . .
O17 O 0.94064(9) 0.37975(7) 0.37780(6) 0.0331(4) Uani 1 1 d . . .
O1 O 0.72670(11) 0.63261(7) 0.26784(6) 0.0397(5) Uani 1 1 d . . .
O4 O 0.68329(10) 0.64898(7) 0.37917(6) 0.0362(5) Uani 1 1 d . . .
O9 O 0.88429(10) 0.49072(7) 0.44836(6) 0.0342(4) Uani 1 1 d . . .
N10 N 0.98984(12) 0.19059(9) 0.33697(8) 0.0406(6) Uani 1 1 d . . .
H10 H 1.0431 0.1861 0.3484 0.049 Uiso 1 1 calc R . .
O11 O 0.62360(10) 0.37218(7) 0.34598(6) 0.0367(5) Uani 1 1 d . . .
O13 O 0.74208(11) 0.24579(8) 0.26228(7) 0.0476(5) Uani 1 1 d . . .
O14 O 0.70447(9) 0.38003(7) 0.25699(6) 0.0341(4) Uani 1 1 d . . .
O16 O 0.87863(10) 0.24074(7) 0.35663(7) 0.0451(5) Uani 1 1 d . . .
O10 O 0.70051(11) 0.22431(7) 0.36964(7) 0.0438(5) Uani 1 1 d . B .
N6 N 0.96686(14) 0.69428(9) 0.34737(8) 0.0424(6) Uani 1 1 d . . .
H6 H 1.0195 0.7013 0.3588 0.051 Uiso 1 1 calc R . .
C18 C 0.64511(13) 0.51669(9) 0.39848(8) 0.0273(6) Uani 1 1 d . . .
C26 C 0.96561(14) 0.57545(9) 0.44826(8) 0.0293(6) Uani 1 1 d . . .
H26A H 1.0109 0.5625 0.4769 0.035 Uiso 1 1 calc R . .
H26B H 0.9258 0.5968 0.4644 0.035 Uiso 1 1 calc R . .
N1 N 0.64088(13) 0.73445(9) 0.28967(8) 0.0430(6) Uani 1 1 d . . .
N3 N 0.78943(13) 0.75018(9) 0.40077(9) 0.0442(6) Uani 1 1 d . . .
C27 C 0.92223(13) 0.52247(9) 0.42127(8) 0.0252(5) Uani 1 1 d . . .
N5 N 0.84554(14) 0.72976(9) 0.28856(8) 0.0392(6) Uani 1 1 d . . .
C15 C 0.68812(14) 0.64954(10) 0.42737(9) 0.0333(6) Uani 1 1 d . . .
C17 C 0.59068(13) 0.56343(10) 0.41728(9) 0.0314(6) Uani 1 1 d . . .
H17A H 0.5585 0.5835 0.3863 0.038 Uiso 1 1 calc R . .
H17B H 0.5511 0.5444 0.4353 0.038 Uiso 1 1 calc R . .
C8 C 0.75729(15) 0.55126(11) 0.19695(8) 0.0351(7) Uani 1 1 d . . .
H8A H 0.7595 0.5254 0.1672 0.042 Uiso 1 1 calc R . .
H8B H 0.8054 0.5772 0.2015 0.042 Uiso 1 1 calc R . .
N9 N 0.86878(14) 0.14840(9) 0.27942(9) 0.0475(7) Uani 1 1 d . . .
C54 C 0.77228(14) 0.36451(10) 0.24608(8) 0.0298(6) Uani 1 1 d . . .
N4 N 0.73526(13) 0.68844(10) 0.46113(8) 0.0440(6) Uani 1 1 d . . .
H4 H 0.7385 0.6812 0.4945 0.053 Uiso 1 1 calc R . .
N11 N 0.66700(15) 0.13849(9) 0.28028(10) 0.0542(7) Uani 1 1 d . . .
C45 C 0.92522(13) 0.35289(9) 0.41818(8) 0.0273(6) Uani 1 1 d . . .
C7 C 0.67717(16) 0.58756(12) 0.18347(10) 0.0426(7) Uani 1 1 d . . .
H7A H 0.6744 0.6070 0.1495 0.051 Uiso 1 1 calc R . .
H7B H 0.6288 0.5619 0.1799 0.051 Uiso 1 1 calc R . .
C9 C 0.76358(15) 0.51513(10) 0.24682(9) 0.0331(6) Uani 1 1 d . . .
C14 C 0.77941(15) 0.73830(12) 0.45077(9) 0.0404(7) Uani 1 1 d . . .
C36 C 0.64208(13) 0.35479(10) 0.39354(9) 0.0313(6) Uani 1 1 d . B .
C44 C 0.98073(14) 0.30243(10) 0.44026(9) 0.0328(6) Uani 1 1 d . . .
H44A H 0.9481 0.2749 0.4565 0.039 Uiso 1 1 calc R . .
H44B H 1.0259 0.3169 0.4682 0.039 Uiso 1 1 calc R . .
N2 N 0.61040(14) 0.67196(10) 0.21487(9) 0.0530(7) Uani 1 1 d . . .
H2 H 0.5769 0.6670 0.1844 0.064 Uiso 1 1 calc R . .
C43 C 1.01858(15) 0.27042(11) 0.39961(11) 0.0448(7) Uani 1 1 d . . .
H43A H 1.0643 0.2460 0.4181 0.054 Uiso 1 1 calc R . .
H43B H 1.0420 0.2987 0.3785 0.054 Uiso 1 1 calc R . .
C24 C 0.93616(15) 0.65089(10) 0.37450(9) 0.0333(6) Uani 1 1 d . . .
O37 O 0.2461(3) 0.4560(3) 0.4354(3) 0.0486(7) Uani 0.25 1 d PD A 2
C16 C 0.63986(14) 0.60791(10) 0.45437(9) 0.0318(6) Uani 1 1 d . . .
H16A H 0.6013 0.6300 0.4711 0.038 Uiso 1 1 calc R . .
H16B H 0.6788 0.5876 0.4824 0.038 Uiso 1 1 calc R . .
C6 C 0.67381(16) 0.63275(11) 0.22599(9) 0.0379(7) Uani 1 1 d . . .
C51 C 0.69259(15) 0.24378(11) 0.21917(11) 0.0419(7) Uani 1 1 d . . .
C52 C 0.69212(15) 0.29288(11) 0.17941(10) 0.0435(7) Uani 1 1 d . . .
H52A H 0.6419 0.3164 0.1777 0.052 Uiso 1 1 calc R . .
H52B H 0.6900 0.2763 0.1443 0.052 Uiso 1 1 calc R . .
C42 C 0.95452(15) 0.23200(10) 0.36207(10) 0.0394(7) Uani 1 1 d . . .
C53 C 0.77018(16) 0.33245(12) 0.19438(10) 0.0446(8) Uani 1 1 d . . .
H53A H 0.8205 0.3087 0.1977 0.054 Uiso 1 1 calc R . .
H53B H 0.7700 0.3606 0.1660 0.054 Uiso 1 1 calc R . .
N12 N 0.63620(14) 0.20061(10) 0.20483(10) 0.0544(7) Uani 1 1 d . . .
H12 H 0.6079 0.2026 0.1725 0.065 Uiso 1 1 calc R . .
C41 C 0.95351(16) 0.15354(11) 0.29507(10) 0.0406(7) Uani 1 1 d . . .
N8 N 0.7574(2) 0.18997(13) 0.45458(12) 0.0366(10) Uani 0.60 1 d P B 1
H8 H 0.7569 0.1969 0.4875 0.044 Uiso 0.60 1 calc PR B 1
C33 C 0.7076(2) 0.22533(12) 0.41971(11) 0.0569(9) Uani 1 1 d . . .
C40 C 1.00776(17) 0.12174(10) 0.26935(11) 0.0442(8) Uani 1 1 d . . .
H40 H 1.0657 0.1254 0.2809 0.053 Uiso 1 1 calc R . .
O35 O 0.12011(15) 0.48410(10) 0.41814(10) 0.0512(7) Uani 0.75 1 d PD A 1
C25 C 1.00161(14) 0.61691(9) 0.41344(9) 0.0324(6) Uani 1 1 d . . .
H25A H 1.0358 0.5949 0.3935 0.039 Uiso 1 1 calc R . .
H25B H 1.0383 0.6444 0.4361 0.039 Uiso 1 1 calc R . .
C23 C 0.92888(16) 0.72936(10) 0.30473(9) 0.0372(7) Uani 1 1 d . . .
C34 C 0.64899(19) 0.25946(11) 0.44624(10) 0.0471(8) Uani 1 1 d . B .
H34A H 0.6818 0.2805 0.4765 0.056 Uiso 1 1 calc R . .
H34B H 0.6127 0.2323 0.4599 0.056 Uiso 1 1 calc R . .
N7 N 0.81929(16) 0.12991(10) 0.39425(9) 0.0586(8) Uani 1 1 d D . .
C19 C 0.81407(18) 0.76278(11) 0.24483(10) 0.0470(8) Uani 1 1 d . . .
H19 H 0.7562 0.7622 0.2320 0.056 Uiso 1 1 calc R . .
C21 C 0.9446(2) 0.79773(12) 0.23822(11) 0.0580(10) Uani 1 1 d . . .
H21 H 0.9782 0.8224 0.2227 0.070 Uiso 1 1 calc R . .
C35 C 0.59431(14) 0.30315(10) 0.40927(9) 0.0338(6) Uani 1 1 d . . .
H35A H 0.5666 0.2829 0.3771 0.041 Uiso 1 1 calc R B .
H35B H 0.5510 0.3176 0.4269 0.041 Uiso 1 1 calc R . .
C1 C 0.6151(2) 0.77885(13) 0.31731(13) 0.0602(10) Uani 1 1 d . . .
H1 H 0.6485 0.7896 0.3500 0.072 Uiso 1 1 calc R . .
C22 C 0.97980(19) 0.76345(11) 0.27998(11) 0.0533(8) Uani 1 1 d . . .
H22 H 1.0379 0.7628 0.2920 0.064 Uiso 1 1 calc R . .
C38 C 0.8906(2) 0.08179(12) 0.21033(11) 0.0560(9) Uani 1 1 d . . .
H38 H 0.8668 0.0595 0.1806 0.067 Uiso 1 1 calc R . .
O31 O 0.15156(15) 0.38732(11) 0.45189(9) 0.0522(8) Uani 0.75 1 d PD A 1
C32 C 0.8109(3) 0.14293(17) 0.44638(12) 0.0414(12) Uani 0.60 1 d PD B 1
C5 C 0.59003(17) 0.71887(11) 0.24424(10) 0.0465(8) Uani 1 1 d . . .
C37 C 0.84044(19) 0.11241(12) 0.23876(12) 0.0556(9) Uani 1 1 d . . .
H37 H 0.7825 0.1074 0.2286 0.067 Uiso 1 1 calc R . .
C2 C 0.5400(2) 0.80923(14) 0.29857(13) 0.0634(10) Uani 1 1 d . . .
H2A H 0.5257 0.8410 0.3175 0.076 Uiso 1 1 calc R . .
C4 C 0.51237(18) 0.74465(12) 0.22543(12) 0.0521(9) Uani 1 1 d . . .
H4A H 0.4769 0.7302 0.1949 0.063 Uiso 1 1 calc R . .
C20 C 0.86013(19) 0.79612(12) 0.21890(11) 0.0507(9) Uani 1 1 d . . .
H20 H 0.8353 0.8174 0.1888 0.061 Uiso 1 1 calc R . .
C49 C 0.54135(19) 0.12445(12) 0.21384(13) 0.0603(10) Uani 1 1 d . . .
H49 H 0.5070 0.1372 0.1821 0.072 Uiso 1 1 calc R . .
C39 C 0.9756(2) 0.08531(12) 0.22730(11) 0.0513(9) Uani 1 1 d . . .
H39 H 1.0112 0.0635 0.2108 0.062 Uiso 1 1 calc R . .
C13 C 0.81210(17) 0.77374(13) 0.49430(12) 0.0538(9) Uani 1 1 d . . .
H13 H 0.8048 0.7639 0.5283 0.065 Uiso 1 1 calc R . .
C3 C 0.48783(19) 0.79180(13) 0.25219(12) 0.0633(9) Uani 1 1 d . . .
H3 H 0.4374 0.8111 0.2391 0.076 Uiso 1 1 calc R . .
C48 C 0.5169(2) 0.07745(14) 0.23982(15) 0.0744(12) Uani 1 1 d . . .
H48 H 0.4674 0.0573 0.2260 0.089 Uiso 1 1 calc R . .
C12 C 0.8547(2) 0.82287(15) 0.48653(14) 0.0669(11) Uani 1 1 d . . .
H12A H 0.8760 0.8477 0.5149 0.080 Uiso 1 1 calc R . .
O54 O 0.8190(3) 0.3097(2) 0.54134(16) 0.1048(6) Uani 0.50 1 d PD C 2
C46 C 0.6430(2) 0.09274(14) 0.30704(14) 0.0753(12) Uani 1 1 d . . .
H46 H 0.6768 0.0820 0.3396 0.090 Uiso 1 1 calc R . .
C50 C 0.61659(18) 0.15379(11) 0.23378(11) 0.0505(8) Uani 1 1 d . . .
C11 C 0.8662(2) 0.83557(14) 0.43498(13) 0.0702(10) Uani 1 1 d . . .
H11 H 0.8970 0.8682 0.4286 0.084 Uiso 1 1 calc R . .
C10 C 0.8309(2) 0.79858(13) 0.39407(14) 0.0616(10) Uani 1 1 d . . .
H10A H 0.8364 0.8081 0.3596 0.074 Uiso 1 1 calc R . .
C28 C 0.8695(2) 0.08454(12) 0.38925(12) 0.0687(11) Uani 1 1 d D B .
H28A H 0.8532 0.0628 0.3581 0.082 Uiso 0.50 1 calc PR D 2
H28 H 0.8749 0.0722 0.3555 0.082 Uiso 0.50 1 calc PR D 1
C47 C 0.5692(3) 0.06079(14) 0.28786(18) 0.0859(15) Uani 1 1 d . . .
H47 H 0.5553 0.0290 0.3069 0.103 Uiso 1 1 calc R . .
O55 O 0.9069(3) 0.2543(3) 0.56559(17) 0.1048(6) Uani 0.50 1 d PD C 2
C31 C 0.9010(3) 0.1383(2) 0.4780(2) 0.051(2) Uani 0.40 1 d PD B 2
H31 H 0.9121 0.1575 0.5108 0.062 Uiso 0.40 1 calc PR B 2
Cl5 Cl 0.34626(6) 0.26876(5) 0.40711(4) 0.0365(3) Uani 0.50 1 d PD E 1
O41 O 0.3309(2) 0.20725(14) 0.40729(17) 0.0561(13) Uani 0.50 1 d PD E 1
O39 O 0.3636(2) 0.28941(19) 0.35831(12) 0.0594(12) Uani 0.50 1 d PD E 1
O38 O 0.27206(19) 0.29601(15) 0.41674(12) 0.0403(10) Uani 0.50 1 d PD E 1
O40 O 0.4139(2) 0.28273(19) 0.45196(14) 0.0594(13) Uani 0.50 1 d PD E 1
Cl1 Cl 0.03033(17) 0.94443(10) 0.34953(8) 0.0891(4) Uani 0.40 1 d PDU F 2
O22 O -0.00156(18) 0.93094(11) 0.39228(8) 0.0891(4) Uani 1 1 d DU . .
O23 O 0.0281(2) 0.90843(15) 0.30479(10) 0.0891(4) Uani 0.80 1 d PDU F 1
O24 O 0.1224(2) 0.94420(18) 0.37069(15) 0.0891(4) Uani 0.60 1 d PDU F 2
Cl6 Cl 0.48938(13) 0.24627(10) 0.56008(9) 0.1034(7) Uani 0.50 1 d PDU G 2
O45 O 0.5399(3) 0.2836(2) 0.5962(2) 0.1034(7) Uani 0.50 1 d PDU G 2
Cl2 Cl -0.02417(17) 0.93121(10) 0.33712(8) 0.0891(4) Uani 0.40 1 d PD F 1
N13 N 0.6760(3) 0.4327(2) 0.6422(2) 0.0625(14) Uiso 0.50 1 d P H 2
C65 C 0.6498(3) 0.4190(2) 0.5976(2) 0.0463(12) Uiso 0.50 1 d P H 2
C64 C 0.6123(3) 0.4094(3) 0.5392(2) 0.0595(15) Uiso 0.50 1 d P H 2
H64A H 0.6535 0.4181 0.5185 0.089 Uiso 0.50 1 calc PRD H 2
H64B H 0.5645 0.4346 0.5285 0.089 Uiso 0.50 1 calc PR H 2
H64C H 0.5949 0.3694 0.5336 0.089 Uiso 0.50 1 calc PR H 2
N15 N 0.3888(3) 0.4250(3) 0.2649(3) 0.0820(18) Uiso 0.50 1 d PD I 2
C60 C 0.3186(2) 0.4333(3) 0.2646(3) 0.074(2) Uiso 0.50 1 d PD I 2
C61 C 0.2347(3) 0.4444(4) 0.2717(3) 0.096(3) Uiso 0.50 1 d PD I 2
H61A H 0.1977 0.4488 0.2374 0.144 Uiso 0.50 1 calc PR I 2
H61B H 0.2341 0.4796 0.2921 0.144 Uiso 0.50 1 calc PR I 2
H61C H 0.2161 0.4121 0.2903 0.144 Uiso 0.50 1 calc PR I 2
N19 N 0.4241(4) 0.4313(3) 0.3750(2) 0.091(2) Uiso 0.50 1 d PD J 1
C58 C 0.4520(5) 0.4354(4) 0.41860(18) 0.095(3) Uiso 0.50 1 d PD J 1
C59 C 0.5037(6) 0.4301(5) 0.4708(3) 0.140(5) Uiso 0.50 1 d PD J 1
H59A H 0.5530 0.4076 0.4689 0.211 Uiso 0.50 1 calc PR J 1
H59B H 0.4728 0.4107 0.4939 0.211 Uiso 0.50 1 calc PR J 1
H59C H 0.5202 0.4683 0.4847 0.211 Uiso 0.50 1 calc PR J 1
O25 O 0.0135(5) 1.0039(2) 0.3365(2) 0.0891(4) Uani 0.40 1 d PDU F 2
O20 O -0.0925(3) 0.8917(3) 0.3271(2) 0.0891(4) Uani 0.40 1 d PD F 1
O21 O -0.0596(4) 0.9857(2) 0.3172(2) 0.0891(4) Uani 0.40 1 d PD F 1
C29 C 0.9409(4) 0.0654(3) 0.4230(2) 0.075(3) Uani 0.40 1 d PDU B 2
H29 H 0.9787 0.0393 0.4132 0.090 Uiso 0.40 1 calc PR B 2
C30 C 0.9505(3) 0.0895(2) 0.4738(2) 0.066(2) Uani 0.40 1 d PDU B 2
H30 H 0.9875 0.0739 0.5032 0.079 Uiso 0.40 1 calc PR B 2
Cl4 Cl 0.16667(4) 0.42862(3) 0.41449(2) 0.04108(16) Uani 1 1 d D . .
O32 O 0.13577(15) 0.40560(11) 0.36116(9) 0.0517(6) Uani 0.75 1 d PD A 1
O42 O 0.5445(3) 0.2026(2) 0.5517(2) 0.1034(7) Uani 0.50 1 d PDU G 2
O56 O 0.8481(3) 0.27961(13) 0.63397(12) 0.0479(3) Uani 0.50 1 d PD K 1
Cl8 Cl 0.82531(12) 0.26328(10) 0.58058(6) 0.1048(6) Uani 0.50 1 d PD C 2
O33 O 0.1503(5) 0.4156(3) 0.35802(19) 0.0517(6) Uani 0.25 1 d PD A 2
O30 O 0.1968(4) 0.3696(2) 0.4310(3) 0.0522(8) Uani 0.25 1 d PD A 2
O34 O 0.1018(3) 0.4666(3) 0.4265(3) 0.0512(7) Uani 0.25 1 d PD A 2
O36 O 0.25404(14) 0.44381(11) 0.42194(10) 0.0486(7) Uani 0.75 1 d PD A 1
O53 O 0.7687(2) 0.22035(12) 0.56789(13) 0.0479(3) Uani 0.50 1 d PD K 1
O50 O 0.3241(4) 0.4664(3) 0.0667(2) 0.1001(18) Uiso 0.50 1 d P L 1
O52 O 0.83875(13) 0.83403(10) 0.62794(9) 0.0675(7) Uani 1 1 d G . .
H52C H 0.8545 0.8546 0.6041 0.101 Uiso 1 1 d G . .
H52D H 0.7979 0.8125 0.6136 0.101 Uiso 1 1 d G . .
Cl3 Cl 0.41582(14) 0.90930(10) 0.57915(9) 0.120 Uiso 0.50 1 d PD M 2
O48 O 0.5013(3) 0.15616(16) 0.38812(15) 0.120 Uiso 0.50 1 d PD N 1
Cl7 Cl 0.51990(14) 0.11213(10) 0.42683(9) 0.120 Uiso 0.50 1 d PD N 1
O51 O 0.8438(2) 0.94786(16) 0.57988(15) 0.1343(13) Uiso 1 1 d G . .
H51A H 0.8368 0.9848 0.5792 0.202 Uiso 1 1 d G . .
H51B H 0.7961 0.9311 0.5762 0.202 Uiso 1 1 d G . .
O46 O 0.4558(2) 0.1107(2) 0.45812(15) 0.120 Uiso 0.50 1 d PD N 1
O26 O 0.33253(19) 0.8903(2) 0.5735(2) 0.120 Uiso 0.50 1 d PD M 2
O49 O 0.5184(4) 0.05506(13) 0.40455(19) 0.120 Uiso 0.50 1 d PD N 1
O27 O 0.4216(3) 0.96735(13) 0.59832(19) 0.120 Uiso 0.50 1 d PD M 2
O29 O 0.4687(3) 0.86714(17) 0.61296(18) 0.120 Uiso 0.50 1 d PD M 2
O44 O 0.4828(4) 0.2716(3) 0.50700(18) 0.1034(7) Uani 0.50 1 d PDU G 2
O43 O 0.4060(3) 0.2235(3) 0.5579(2) 0.1034(7) Uani 0.50 1 d PDU G 2
O47 O 0.5958(2) 0.1264(2) 0.46453(18) 0.120 Uiso 0.50 1 d PD N 1
N25 N 0.3838(3) 0.4249(3) 0.2417(4) 0.1101(17) Uiso 0.50 1 d PD O 1
C62 C 0.3107(3) 0.4299(4) 0.2335(4) 0.1101(17) Uiso 0.50 1 d PD O 1
C63 C 0.2210(3) 0.4398(4) 0.2197(4) 0.1101(17) Uiso 0.50 1 d PD O 1
H63A H 0.2061 0.4555 0.1842 0.165 Uiso 0.50 1 calc PR O 1
H63B H 0.2054 0.4671 0.2445 0.165 Uiso 0.50 1 calc PR O 1
H63C H 0.1920 0.4035 0.2213 0.165 Uiso 0.50 1 calc PR O 1
O28 O 0.4358(3) 0.9105(2) 0.52677(12) 0.120 Uiso 0.50 1 d PD M 2
C1A C 0.9104(3) 0.0741(2) 0.48571(16) 0.0890(18) Uani 0.60 1 d PD B 1
H1A H 0.9410 0.0538 0.5148 0.107 Uiso 0.60 1 calc PR B 1
C1B C 0.8622(3) 0.1222(2) 0.49370(19) 0.088(2) Uani 0.60 1 d PD B 1
H1B H 0.8638 0.1389 0.5270 0.106 Uiso 0.60 1 calc PR B 1
C1C C 0.8376(4) 0.1618(2) 0.43926(19) 0.0568(15) Uani 0.40 1 d PD B 2
C1D C 0.9127(3) 0.0565(2) 0.43400(15) 0.0699(18) Uani 0.60 1 d PD B 1
H1D H 0.9451 0.0241 0.4296 0.084 Uiso 0.60 1 calc PR B 1
N14 N 0.7906(4) 0.2068(2) 0.4482(2) 0.0568(15) Uani 0.40 1 d P B 2
H14 H 0.7857 0.2031 0.4809 0.068 Uiso 0.40 1 d PR B 2
Cl9 Cl 0.0336(2) 0.92721(18) 0.34886(14) 0.0891(4) Uani 0.20 1 d PD F 3
O1C O 0.0662(6) 0.8670(3) 0.3601(4) 0.0891(4) Uani 0.20 1 d PD F 3
O1D O -0.0287(6) 0.9196(6) 0.2999(3) 0.0891(4) Uani 0.20 1 d PD F 3
O1E O 0.5071(2) 0.28802(19) 0.60140(14) 0.0592(12) Uani 0.50 1 d PG P 1
H1EA H 0.5349 0.3156 0.5911 0.089 Uiso 0.50 1 d PG P 1
H1EB H 0.5177 0.2561 0.5870 0.089 Uiso 0.50 1 d PG P 1
O1F O 0.7746(2) 0.32426(12) 0.55850(13) 0.0479(3) Uani 0.50 1 d PD K 1
Cl10 Cl 0.81622(9) 0.27272(5) 0.57892(5) 0.0479(3) Uani 0.50 1 d PD K 1
O1H O 0.7603(3) 0.2204(2) 0.57036(18) 0.1048(6) Uani 0.50 1 d PD C 2
O1I O 0.8523(4) 0.2842(3) 0.63314(15) 0.1048(6) Uani 0.50 1 d PD C 2
O1J O 0.8791(2) 0.25966(13) 0.54673(12) 0.0479(3) Uani 0.50 1 d PD K 1

loop_
_atom_site_aniso_label
_atom_site_aniso_U_11
_atom_site_aniso_U_22
_atom_site_aniso_U_33
_atom_site_aniso_U_23
_atom_site_aniso_U_13
_atom_site_aniso_U_12
Fe1 0.02566(14) 0.01946(15) 0.02285(14) -0.00096(13) -0.00230(12) 0.00082(13)
Fe2 0.02583(14) 0.02324(16) 0.02431(14) -0.00211(13) -0.00309(12) 0.00197(13)
Fe3 0.02569(14) 0.02368(16) 0.02316(14) -0.00243(13) -0.00278(12) 0.00104(13)
Fe4 0.04837(18) 0.02543(18) 0.03329(17) 0.00610(15) 0.00682(15) 0.00504(16)
Fe5 0.0422(2) 0.03128(19) 0.0527(2) -0.01642(18) -0.01343(18) 0.00653(17)
O1A 0.0210(6) 0.0236(7) 0.0304(7) -0.0107(6) 0.0003(5) 0.0008(5)
O3 0.0336(7) 0.0350(8) 0.0341(7) 0.0030(7) 0.0003(6) 0.0048(7)
O15 0.0290(7) 0.0378(9) 0.0364(8) -0.0133(7) -0.0025(6) -0.0005(7)
O1B 0.0347(8) 0.0317(9) 0.0410(8) -0.0026(7) -0.0043(7) 0.0002(7)
O2 0.0347(7) 0.0300(8) 0.0331(8) 0.0051(7) -0.0096(7) 0.0017(7)
O3B 0.0351(7) 0.0332(8) 0.0235(7) 0.0012(6) -0.0005(6) 0.0028(7)
O12 0.0412(8) 0.0430(9) 0.0261(7) -0.0071(7) -0.0013(6) -0.0196(7)
O2B 0.0384(7) 0.0284(8) 0.0273(7) -0.0026(6) 0.0004(6) -0.0063(7)
O6 0.0404(7) 0.0406(9) 0.0270(7) -0.0034(7) 0.0007(6) 0.0195(7)
O7 0.0422(8) 0.0281(8) 0.0287(7) 0.0038(6) 0.0034(6) -0.0044(7)
O8 0.0321(7) 0.0298(8) 0.0283(7) -0.0061(6) 0.0009(6) -0.0066(6)
O18 0.0381(8) 0.0333(8) 0.0348(8) -0.0003(7) 0.0021(6) 0.0100(7)
O5 0.0339(7) 0.0316(8) 0.0288(7) -0.0025(7) -0.0064(6) 0.0070(7)
O17 0.0275(7) 0.0380(9) 0.0298(7) 0.0068(7) -0.0031(6) 0.0060(7)
O1 0.0475(9) 0.0330(9) 0.0328(8) 0.0022(7) -0.0054(7) 0.0040(7)
O4 0.0522(9) 0.0300(8) 0.0246(7) -0.0008(6) 0.0037(6) 0.0012(7)
O9 0.0378(7) 0.0299(8) 0.0314(7) 0.0017(7) -0.0013(6) -0.0094(7)
N10 0.0328(9) 0.0369(11) 0.0481(11) -0.0128(9) -0.0008(8) 0.0144(8)
O11 0.0339(7) 0.0308(8) 0.0382(8) 0.0063(7) -0.0094(7) -0.0012(7)
O13 0.0417(9) 0.0378(9) 0.0520(10) -0.0148(8) -0.0165(8) 0.0021(8)
O14 0.0276(7) 0.0384(9) 0.0312(7) -0.0108(7) -0.0058(6) 0.0061(7)
O16 0.0344(8) 0.0319(8) 0.0598(10) -0.0187(8) -0.0112(8) 0.0099(7)
O10 0.0507(9) 0.0258(8) 0.0471(9) -0.0060(8) -0.0078(8) 0.0041(8)
N6 0.0522(11) 0.0291(10) 0.0409(10) 0.0104(9) -0.0017(9) -0.0112(9)
C18 0.0295(9) 0.0215(10) 0.0296(10) 0.0021(9) 0.0034(8) 0.0021(8)
C26 0.0339(10) 0.0256(11) 0.0245(10) 0.0008(9) -0.0029(8) -0.0011(9)
N1 0.0518(11) 0.0319(10) 0.0456(11) 0.0142(9) 0.0113(9) 0.0139(9)
N3 0.0470(11) 0.0366(11) 0.0492(11) -0.0002(10) 0.0107(9) -0.0041(9)
C27 0.0270(9) 0.0188(10) 0.0250(9) 0.0009(8) -0.0053(8) -0.0017(8)
N5 0.0596(11) 0.0267(10) 0.0308(9) 0.0074(8) 0.0081(8) 0.0006(9)
C15 0.0327(10) 0.0217(10) 0.0417(12) 0.0023(10) -0.0010(9) 0.0118(9)
C17 0.0261(9) 0.0368(12) 0.0285(10) 0.0014(9) -0.0010(8) 0.0088(9)
C8 0.0440(12) 0.0382(13) 0.0199(9) 0.0001(9) -0.0006(9) 0.0024(10)
N9 0.0539(12) 0.0297(10) 0.0514(12) -0.0158(9) -0.0065(10) 0.0115(9)
C54 0.0343(10) 0.0274(11) 0.0243(9) -0.0103(9) -0.0019(8) 0.0021(9)
N4 0.0484(11) 0.0497(13) 0.0271(9) 0.0025(9) -0.0077(9) -0.0067(10)
N11 0.0540(12) 0.0337(11) 0.0620(13) -0.0237(10) -0.0173(11) 0.0072(10)
C45 0.0345(10) 0.0168(9) 0.0254(9) -0.0083(8) -0.0059(8) -0.0018(8)
C7 0.0478(13) 0.0441(14) 0.0307(11) 0.0067(11) -0.0038(10) -0.0029(12)
C9 0.0391(11) 0.0206(10) 0.0336(11) -0.0007(9) -0.0064(9) -0.0048(9)
C14 0.0402(11) 0.0470(14) 0.0339(11) 0.0024(11) 0.0072(9) 0.0069(11)
C36 0.0296(10) 0.0306(11) 0.0316(10) -0.0027(9) 0.0015(9) 0.0030(9)
C44 0.0315(10) 0.0259(11) 0.0343(11) -0.0033(9) -0.0083(9) 0.0050(9)
N2 0.0532(12) 0.0563(13) 0.0455(12) 0.0118(11) 0.0008(10) 0.0220(11)
C43 0.0359(11) 0.0362(13) 0.0539(14) -0.0167(12) -0.0099(11) 0.0124(10)
C24 0.0436(11) 0.0256(11) 0.0269(10) -0.0007(9) -0.0010(9) -0.0070(10)
O37 0.0380(10) 0.0575(14) 0.0437(13) -0.0111(11) -0.0068(10) -0.0105(9)
C16 0.0375(10) 0.0252(11) 0.0321(10) -0.0004(9) 0.0056(8) 0.0108(9)
C6 0.0485(12) 0.0312(12) 0.0328(11) 0.0086(10) 0.0055(10) 0.0002(11)
C51 0.0358(11) 0.0318(12) 0.0517(13) -0.0184(11) -0.0058(11) 0.0039(10)
C52 0.0345(11) 0.0482(14) 0.0422(12) -0.0208(11) -0.0050(10) 0.0071(11)
C42 0.0404(12) 0.0322(12) 0.0379(11) -0.0149(10) -0.0093(10) 0.0103(10)
C53 0.0449(13) 0.0473(14) 0.0385(12) -0.0208(11) 0.0013(10) -0.0008(12)
N12 0.0441(12) 0.0494(13) 0.0579(13) -0.0260(11) -0.0162(11) -0.0039(10)
C41 0.0505(13) 0.0279(12) 0.0400(12) -0.0050(10) 0.0014(11) 0.0084(11)
N8 0.0612(19) 0.0164(14) 0.0254(14) -0.0014(12) -0.0064(14) 0.0124(14)
C33 0.0791(19) 0.0322(13) 0.0446(14) -0.0128(12) -0.0211(14) 0.0036(14)
C40 0.0549(13) 0.0273(12) 0.0489(13) -0.0008(11) 0.0075(11) 0.0168(11)
O35 0.0476(12) 0.0427(13) 0.0594(12) -0.0126(11) 0.0022(10) -0.0005(11)
C25 0.0421(11) 0.0216(10) 0.0291(10) 0.0021(9) -0.0027(9) -0.0066(9)
C23 0.0513(12) 0.0260(11) 0.0337(11) 0.0013(10) 0.0076(10) -0.0029(10)
C34 0.0749(17) 0.0280(12) 0.0325(12) -0.0045(10) -0.0021(12) -0.0006(13)
N7 0.0706(15) 0.0421(13) 0.0536(13) -0.0047(11) -0.0091(12) 0.0150(12)
C19 0.0591(15) 0.0350(13) 0.0411(13) 0.0143(11) -0.0032(12) 0.0081(12)
C21 0.099(2) 0.0280(13) 0.0420(14) 0.0058(11) 0.0040(15) -0.0186(14)
C35 0.0379(11) 0.0269(11) 0.0335(11) -0.0043(9) 0.0004(9) -0.0034(9)
C1 0.0716(17) 0.0466(16) 0.0643(17) 0.0145(14) 0.0187(14) 0.0179(14)
C22 0.0721(16) 0.0351(13) 0.0508(14) 0.0069(12) 0.0083(13) -0.0255(12)
C38 0.0795(19) 0.0399(14) 0.0381(13) -0.0142(12) -0.0119(14) 0.0143(14)
O31 0.0496(12) 0.0608(15) 0.0436(12) 0.0071(11) 0.0042(10) -0.0078(12)
C32 0.063(2) 0.032(2) 0.0243(17) 0.0048(16) -0.0010(17) 0.0159(19)
C5 0.0592(14) 0.0354(13) 0.0457(12) 0.0206(11) 0.0127(11) 0.0200(11)
C37 0.0602(16) 0.0412(15) 0.0555(16) -0.0137(13) -0.0105(14) 0.0092(13)
C2 0.0696(17) 0.0581(18) 0.0644(17) 0.0184(15) 0.0180(14) 0.0258(14)
C4 0.0603(15) 0.0408(14) 0.0539(15) 0.0161(12) 0.0091(13) 0.0166(12)
C20 0.0656(16) 0.0362(14) 0.0479(14) 0.0132(12) 0.0062(13) 0.0046(13)
C49 0.0581(16) 0.0371(14) 0.0714(18) -0.0209(13) -0.0196(15) -0.0001(13)
C39 0.0804(17) 0.0336(13) 0.0392(12) -0.0079(11) 0.0109(12) 0.0135(13)
C13 0.0489(14) 0.0541(17) 0.0519(15) -0.0057(14) -0.0041(13) -0.0138(13)
C3 0.0670(15) 0.0583(15) 0.0692(16) 0.0392(13) 0.0249(13) 0.0376(13)
C48 0.075(2) 0.0428(16) 0.088(2) -0.0168(16) -0.0220(19) -0.0151(15)
C12 0.076(2) 0.0586(19) 0.0633(18) -0.0104(16) 0.0079(16) -0.0134(17)
O54 0.1159(9) 0.1535(13) 0.0390(6) -0.0064(7) 0.0020(6) -0.0783(8)
C46 0.090(2) 0.0389(16) 0.076(2) -0.0140(15) -0.0329(18) -0.0139(16)
C50 0.0521(14) 0.0328(13) 0.0545(15) -0.0197(11) -0.0161(13) 0.0004(12)
C11 0.100(2) 0.0473(16) 0.0715(17) -0.0161(15) 0.0379(15) -0.0328(15)
C10 0.0826(19) 0.0371(15) 0.0686(17) -0.0086(14) 0.0235(15) -0.0077(14)
C28 0.097(2) 0.0468(16) 0.0532(17) -0.0101(14) -0.0058(17) 0.0260(16)
C47 0.085(2) 0.0432(18) 0.111(3) -0.0044(19) -0.023(2) -0.0138(17)
O55 0.1159(9) 0.1535(13) 0.0390(6) -0.0064(7) 0.0020(6) -0.0783(8)
C31 0.056(4) 0.054(4) 0.037(3) -0.002(3) -0.005(3) 0.009(3)
Cl5 0.0384(5) 0.0400(5) 0.0312(4) -0.0198(4) 0.0077(4) -0.0213(4)
O41 0.059(2) 0.0286(18) 0.082(3) -0.0143(18) 0.0183(19) -0.0148(16)
O39 0.0552(18) 0.100(3) 0.0256(14) -0.0207(18) 0.0145(13) -0.0331(19)
O38 0.0492(17) 0.0412(18) 0.0285(15) 0.0082(14) 0.0035(14) 0.0022(15)
O40 0.055(2) 0.078(3) 0.0400(18) -0.0171(19) -0.0003(17) -0.026(2)
Cl1 0.1308(10) 0.0906(7) 0.0491(4) 0.0044(5) 0.0261(5) 0.0031(8)
O22 0.1308(10) 0.0906(7) 0.0491(4) 0.0044(5) 0.0261(5) 0.0031(8)
O23 0.1308(10) 0.0906(7) 0.0491(4) 0.0044(5) 0.0261(5) 0.0031(8)
O24 0.1308(10) 0.0906(7) 0.0491(4) 0.0044(5) 0.0261(5) 0.0031(8)
Cl6 0.0918(10) 0.1155(13) 0.0977(12) 0.0037(11) 0.0078(10) 0.0306(9)
O45 0.0918(10) 0.1155(13) 0.0977(12) 0.0037(11) 0.0078(10) 0.0306(9)
Cl2 0.1308(10) 0.0906(7) 0.0491(4) 0.0044(5) 0.0261(5) 0.0031(8)
O25 0.1308(10) 0.0906(7) 0.0491(4) 0.0044(5) 0.0261(5) 0.0031(8)
O20 0.1308(10) 0.0906(7) 0.0491(4) 0.0044(5) 0.0261(5) 0.0031(8)
O21 0.1308(10) 0.0906(7) 0.0491(4) 0.0044(5) 0.0261(5) 0.0031(8)
C29 0.063(4) 0.090(6) 0.070(5) -0.006(4) 0.013(4) -0.029(4)
C30 0.025(3) 0.082(5) 0.083(5) -0.020(4) -0.004(3) 0.013(3)
Cl4 0.0398(3) 0.0470(3) 0.0309(2) -0.0083(2) -0.0054(2) -0.0013(3)
O32 0.0505(11) 0.0565(12) 0.0383(9) -0.0159(9) -0.0128(9) 0.0162(10)
O42 0.0918(10) 0.1155(13) 0.0977(12) 0.0037(11) 0.0078(10) 0.0306(9)
O56 0.0851(7) 0.0183(4) 0.0313(4) 0.0093(4) -0.0086(5) -0.0219(5)
Cl8 0.1159(9) 0.1535(13) 0.0390(6) -0.0064(7) 0.0020(6) -0.0783(8)
O33 0.0505(11) 0.0565(12) 0.0383(9) -0.0159(9) -0.0128(9) 0.0162(10)
O30 0.0496(12) 0.0608(15) 0.0436(12) 0.0071(11) 0.0042(10) -0.0078(12)
O34 0.0476(12) 0.0427(13) 0.0594(12) -0.0126(11) 0.0022(10) -0.0005(11)
O36 0.0380(10) 0.0575(14) 0.0437(13) -0.0111(11) -0.0068(10) -0.0105(9)
O53 0.0851(7) 0.0183(4) 0.0313(4) 0.0093(4) -0.0086(5) -0.0219(5)
O52 0.0522(11) 0.0745(14) 0.0685(13) -0.0170(12) -0.0043(10) 0.0069(11)
O44 0.0918(10) 0.1155(13) 0.0977(12) 0.0037(11) 0.0078(10) 0.0306(9)
O43 0.0918(10) 0.1155(13) 0.0977(12) 0.0037(11) 0.0078(10) 0.0306(9)
C1A 0.117(3) 0.098(3) 0.040(3) 0.002(2) -0.010(3) 0.087(2)
C1B 0.116(4) 0.095(4) 0.047(3) 0.016(3) 0.000(3) 0.062(3)
C1C 0.087(3) 0.034(2) 0.036(2) -0.0108(19) -0.018(2) -0.004(2)
C1D 0.086(3) 0.058(3) 0.065(3) 0.003(3) 0.015(3) 0.045(2)
N14 0.087(3) 0.034(2) 0.036(2) -0.0108(19) -0.018(2) -0.004(2)
Cl9 0.1308(10) 0.0906(7) 0.0491(4) 0.0044(5) 0.0261(5) 0.0031(8)
O1C 0.1308(10) 0.0906(7) 0.0491(4) 0.0044(5) 0.0261(5) 0.0031(8)
O1D 0.1308(10) 0.0906(7) 0.0491(4) 0.0044(5) 0.0261(5) 0.0031(8)
O1E 0.0367(16) 0.091(3) 0.0386(18) -0.0018(19) -0.0170(15) 0.0412(16)
O1F 0.0851(7) 0.0183(4) 0.0313(4) 0.0093(4) -0.0086(5) -0.0219(5)
Cl10 0.0851(7) 0.0183(4) 0.0313(4) 0.0093(4) -0.0086(5) -0.0219(5)
O1H 0.1159(9) 0.1535(13) 0.0390(6) -0.0064(7) 0.0020(6) -0.0783(8)
O1I 0.1159(9) 0.1535(13) 0.0390(6) -0.0064(7) 0.0020(6) -0.0783(8)
O1J 0.0851(7) 0.0183(4) 0.0313(4) 0.0093(4) -0.0086(5) -0.0219(5)

loop_
_atom_type_symbol
_atom_type_description
_atom_type_scat_dispersion_real
_atom_type_scat_dispersion_imag
_atom_type_scat_source
C C 0.0181 0.0091 'International Tables Vol C Tables 4.2.6.8 and 6.1.1.4'
H H 0.0000 0.0000 'International Tables Vol C Tables 4.2.6.8 and 6.1.1.4'
Cl Cl 0.3639 0.7018 'International Tables Vol C Tables 4.2.6.8 and 6.1.1.4'
Fe Fe -1.1336 3.1974 'International Tables Vol C Tables 4.2.6.8 and 6.1.1.4'
N N 0.0311 0.0180 'International Tables Vol C Tables 4.2.6.8 and 6.1.1.4'
O O 0.0492 0.0322 'International Tables Vol C Tables 4.2.6.8 and 6.1.1.4'

loop_
_geom_angle_atom_site_label_1
_geom_angle_atom_site_label_2
_geom_angle_atom_site_label_3
_geom_angle
O1A Fe1 O12 95.64(6)
O1A Fe1 O2B 179.84(7)
O1A Fe1 O6 93.56(6)
O1A Fe1 O18 95.52(6)
O1A Fe1 O9 96.06(6)
O12 Fe1 O2B 84.45(6)
O12 Fe1 O6 90.86(7)
O12 Fe1 O18 87.61(7)
O6 Fe1 O2B 86.30(6)
O18 Fe1 O2B 84.61(6)
O18 Fe1 O6 170.89(7)
O9 Fe1 O12 168.28(6)
O9 Fe1 O2B 83.85(6)
O9 Fe1 O6 88.98(6)
O9 Fe1 O18 90.70(6)
O1A Fe2 O1B 177.68(7)
O1A Fe2 O2 95.92(6)
O1A Fe2 O5 95.52(6)
O1A Fe2 O11 96.59(6)
O1A Fe2 O14 94.61(6)
O2 Fe2 O1B 81.86(6)
O2 Fe2 O5 90.80(7)
O2 Fe2 O11 167.42(6)
O2 Fe2 O14 87.25(7)
O5 Fe2 O1B 85.24(6)
O5 Fe2 O14 169.83(6)
O11 Fe2 O1B 85.61(6)
O11 Fe2 O5 89.32(7)
O11 Fe2 O14 90.42(7)
O14 Fe2 O1B 84.61(6)
O1A Fe3 O3 96.47(6)
O1A Fe3 O15 95.91(6)
O1A Fe3 O3B 178.75(6)
O1A Fe3 O8 94.55(6)
O1A Fe3 O17 94.78(6)
O3 Fe3 O15 86.95(6)
O3 Fe3 O3B 83.60(6)
O3 Fe3 O8 86.57(6)
O3 Fe3 O17 168.39(7)
O15 Fe3 O3B 85.34(6)
O15 Fe3 O8 168.25(7)
O15 Fe3 O17 89.05(6)
O8 Fe3 O3B 84.21(6)
O17 Fe3 O3B 85.21(6)
O17 Fe3 O8 95.39(6)
O7 Fe4 N1 174.58(7)
O7 Fe4 N3 86.08(7)
O7 Fe4 N5 83.24(7)
O1 Fe4 O7 91.93(6)
O1 Fe4 O4 96.47(7)
O1 Fe4 N1 83.24(7)
O1 Fe4 N3 178.00(7)
O1 Fe4 N5 86.05(7)
O4 Fe4 O7 89.60(6)
O4 Fe4 N1 88.50(8)
O4 Fe4 N3 83.67(7)
O4 Fe4 N5 172.50(7)
N1 Fe4 N3 98.75(8)
N1 Fe4 N5 98.83(8)
N5 Fe4 N3 93.57(8)
O13 Fe5 O16 89.11(7)
O13 Fe5 O10 92.69(7)
O13 Fe5 N9 89.25(8)
O13 Fe5 N11 83.16(8)
O13 Fe5 N7 173.81(8)
O16 Fe5 N9 83.48(8)
O16 Fe5 N11 172.24(8)
O16 Fe5 N7 85.91(8)
O10 Fe5 O16 91.61(7)
O10 Fe5 N9 174.70(7)
O10 Fe5 N11 88.15(8)
O10 Fe5 N7 83.79(8)
N9 Fe5 N7 93.83(9)
N11 Fe5 N9 96.98(9)
N11 Fe5 N7 101.77(9)
Fe2 O1A Fe1 120.27(8)
Fe2 O1A Fe3 121.20(8)
Fe3 O1A Fe1 118.52(7)
C9 O3 Fe3 132.86(16)
C54 O15 Fe3 130.06(15)
Fe2 O1B H1BA 112.7
Fe2 O1B H1BB 110.9
H1BA O1B H1BB 105.7
C9 O2 Fe2 131.30(14)
Fe3 O3B H3BA 109.9
Fe3 O3B H3BB 108.9
H3BA O3B H3BB 110.3
C36 O12 Fe1 134.64(16)
Fe1 O2B H2BA 111.3
Fe1 O2B H2BB 110.3
H2BA O2B H2BB 107.8
C18 O6 Fe1 131.02(14)
C24 O7 Fe4 130.22(15)
C27 O8 Fe3 128.13(14)
C45 O18 Fe1 130.19(14)
C18 O5 Fe2 132.30(14)
C45 O17 Fe3 134.16(14)
C6 O1 Fe4 133.32(16)
C15 O4 Fe4 131.48(15)
C27 O9 Fe1 134.40(13)
C42 N10 H10 115.0
C42 N10 C41 129.9(2)
C41 N10 H10 115.0
C36 O11 Fe2 130.35(14)
C51 O13 Fe5 133.10(17)
C54 O14 Fe2 134.28(14)
C42 O16 Fe5 129.15(16)
C33 O10 Fe5 130.35(18)
C24 N6 H6 114.0
C24 N6 C23 132.0(2)
C23 N6 H6 114.0
O6 C18 O5 126.2(2)
O6 C18 C17 115.85(18)
O5 C18 C17 117.90(17)
H26A C26 H26B 107.4
C27 C26 H26A 108.2
C27 C26 H26B 108.2
C27 C26 C25 116.22(18)
C25 C26 H26A 108.2
C25 C26 H26B 108.2
C1 N1 Fe4 114.51(17)
C5 N1 Fe4 127.92(18)
C5 N1 C1 117.1(2)
C14 N3 Fe4 124.96(17)
C10 N3 Fe4 117.5(2)
C10 N3 C14 117.1(2)
O8 C27 C26 119.30(19)
O9 C27 O8 123.67(19)
O9 C27 C26 116.95(19)
C23 N5 Fe4 125.72(16)
C23 N5 C19 116.3(2)
C19 N5 Fe4 117.54(18)
O4 C15 N4 123.9(2)
O4 C15 C16 122.2(2)
N4 C15 C16 113.8(2)
C18 C17 H17A 108.8
C18 C17 H17B 108.8
H17A C17 H17B 107.7
C16 C17 C18 113.92(18)
C16 C17 H17A 108.8
C16 C17 H17B 108.8
H8A C8 H8B 107.7
C7 C8 H8A 108.9
C7 C8 H8B 108.9
C9 C8 H8A 108.9
C9 C8 H8B 108.9
C9 C8 C7 113.3(2)
C41 N9 Fe5 124.40(17)
C37 N9 Fe5 118.4(2)
C37 N9 C41 116.7(2)
O15 C54 C53 115.8(2)
O14 C54 O15 125.3(2)
O14 C54 C53 118.50(18)
C15 N4 H4 114.5
C15 N4 C14 130.9(2)
C14 N4 H4 114.5
C46 N11 Fe5 115.10(19)
C50 N11 Fe5 126.88(19)
C50 N11 C46 117.6(2)
O18 C45 O17 124.67(19)
O18 C45 C44 117.0(2)
O17 C45 C44 118.2(2)
C8 C7 H7A 109.3
C8 C7 H7B 109.3
H7A C7 H7B 108.0
C6 C7 C8 111.57(19)
C6 C7 H7A 109.3
C6 C7 H7B 109.3
O3 C9 C8 116.4(2)
O2 C9 O3 125.0(2)
O2 C9 C8 118.61(19)
N3 C14 N4 120.7(2)
N3 C14 C13 122.7(3)
C13 C14 N4 116.6(2)
O12 C36 O11 125.2(2)
O12 C36 C35 116.60(19)
O11 C36 C35 118.20(18)
C45 C44 H44A 108.6
C45 C44 H44B 108.6
C45 C44 C43 114.47(19)
H44A C44 H44B 107.6
C43 C44 H44A 108.6
C43 C44 H44B 108.6
C6 N2 H2 114.5
C6 N2 C5 131.0(2)
C5 N2 H2 114.5
C44 C43 H43A 109.0
C44 C43 H43B 109.0
C44 C43 C42 112.9(2)
H43A C43 H43B 107.8
C42 C43 H43A 109.0
C42 C43 H43B 109.0
O7 C24 N6 122.7(2)
O7 C24 C25 122.0(2)
N6 C24 C25 115.3(2)
C15 C16 C17 113.65(19)
C15 C16 H16A 108.8
C15 C16 H16B 108.8
C17 C16 H16A 108.8
C17 C16 H16B 108.8
H16A C16 H16B 107.7
O1 C6 C7 120.2(2)
O1 C6 N2 123.5(2)
N2 C6 C7 116.3(2)
O13 C51 C52 119.2(2)
O13 C51 N12 123.8(2)
N12 C51 C52 116.9(2)
C51 C52 H52A 109.1
C51 C52 H52B 109.1
C51 C52 C53 112.32(19)
H52A C52 H52B 107.9
C53 C52 H52A 109.1
C53 C52 H52B 109.1
N10 C42 C43 113.7(2)
O16 C42 N10 125.6(2)
O16 C42 C43 120.8(2)
C54 C53 C52 111.7(2)
C54 C53 H53A 109.3
C54 C53 H53B 109.3
C52 C53 H53A 109.3
C52 C53 H53B 109.3
H53A C53 H53B 107.9
C51 N12 H12 114.9
C51 N12 C50 130.2(2)
C50 N12 H12 114.9
N10 C41 C40 117.8(2)
N9 C41 N10 121.3(2)
N9 C41 C40 120.9(2)
H8 N8 H14 38.6
C33 N8 H8 114.4
C33 N8 C32 131.1(3)
C33 N8 H14 120.1
C32 N8 H8 114.4
C32 N8 H14 98.4
O10 C33 N8 125.3(3)
O10 C33 C34 122.5(2)
O10 C33 N14 112.4(4)
N8 C33 C34 111.4(3)
N8 C33 N14 29.0(3)
N14 C33 C34 122.3(3)
C41 C40 H40 119.8
C39 C40 C41 120.4(3)
C39 C40 H40 119.8
C26 C25 C24 114.1(2)
C26 C25 H25A 108.7
C26 C25 H25B 108.7
C24 C25 H25A 108.7
C24 C25 H25B 108.7
H25A C25 H25B 107.6
N5 C23 N6 120.3(2)
N5 C23 C22 121.4(2)
C22 C23 N6 118.3(2)
C33 C34 H34A 108.8
C33 C34 H34B 108.8
C33 C34 C35 113.7(2)
H34A C34 H34B 107.7
C35 C34 H34A 108.8
C35 C34 H34B 108.8
C32 N7 Fe5 125.8(2)
C28 N7 Fe5 117.2(2)
C28 N7 C32 115.9(3)
C28 N7 C1C 118.1(3)
C1C N7 Fe5 111.5(3)
C1C N7 C32 27.9(3)
N5 C19 H19 117.6
C20 C19 N5 124.9(3)
C20 C19 H19 117.6
C22 C21 H21 120.0
C22 C21 C20 120.0(3)
C20 C21 H21 120.0
C36 C35 C34 114.2(2)
C36 C35 H35A 108.7
C36 C35 H35B 108.7
C34 C35 H35A 108.7
C34 C35 H35B 108.7
H35A C35 H35B 107.6
N1 C1 H1 118.8
N1 C1 C2 122.4(3)
C2 C1 H1 118.8
C23 C22 H22 120.2
C21 C22 C23 119.6(3)
C21 C22 H22 120.2
C37 C38 H38 121.0
C39 C38 H38 121.0
C39 C38 C37 118.1(3)
N7 C32 N8 119.0(3)
N7 C32 C1B 126.3(4)
C1B C32 N8 113.5(3)
N1 C5 N2 120.4(2)
N1 C5 C4 123.1(3)
C4 C5 N2 116.3(2)
N9 C37 C38 125.1(3)
N9 C37 H37 117.4
C38 C37 H37 117.4
C1 C2 H2A 120.3
C3 C2 C1 119.5(3)
C3 C2 H2A 120.3
C5 C4 H4A 120.1
C3 C4 C5 119.8(2)
C3 C4 H4A 120.1
C19 C20 C21 117.6(3)
C19 C20 H20 121.2
C21 C20 H20 121.2
C48 C49 H49 119.3
C48 C49 C50 121.5(3)
C50 C49 H49 119.3
C40 C39 H39 120.7
C38 C39 C40 118.7(3)
C38 C39 H39 120.7
C14 C13 H13 120.4
C12 C13 C14 119.1(3)
C12 C13 H13 120.4
C2 C3 C4 117.9(3)
C2 C3 H3 121.1
C4 C3 H3 121.1
C49 C48 H48 121.3
C49 C48 C47 117.3(3)
C47 C48 H48 121.3
C13 C12 H12A 120.6
C13 C12 C11 118.8(3)
C11 C12 H12A 120.6
N11 C46 H46 118.6
N11 C46 C47 122.8(3)
C47 C46 H46 118.6
N11 C50 N12 120.8(2)
N11 C50 C49 121.7(3)
N12 C50 C49 117.4(2)
C12 C11 H11 120.9
C10 C11 C12 118.2(3)
C10 C11 H11 120.9
N3 C10 C11 123.9(3)
N3 C10 H10A 118.0
C11 C10 H10A 118.0
N7 C28 H28A 115.1
N7 C28 H28 120.1
N7 C28 C29 129.8(4)
N7 C28 C1D 119.8(3)
H28A C28 H28 26.7
C29 C28 H28A 115.1
C29 C28 H28 104.9
C29 C28 C1D 26.2(4)
C1D C28 H28A 118.1
C1D C28 H28 120.1
C48 C47 C46 119.0(3)
C48 C47 H47 120.5
C46 C47 H47 120.5
C30 C31 H31 116.1
C1C C31 H31 116.1
C1C C31 C30 127.8(5)
O41 Cl5 O40 108.6(2)
O39 Cl5 O41 113.4(3)
O39 Cl5 O38 109.8(2)
O39 Cl5 O40 111.5(2)
O38 Cl5 O41 106.0(2)
O38 Cl5 O40 107.3(2)
O22 Cl1 O24 103.5(2)
O22 Cl1 O25 109.0(3)
O25 Cl1 O24 102.8(4)
Cl1 O22 Cl2 39.78(16)
Cl1 O22 Cl9 17.0(2)
Cl9 O22 Cl2 39.7(2)
O45 Cl6 O44 107.0(4)
O45 Cl6 O43 131.8(4)
O45 Cl6 H1EB 22.7
O42 Cl6 O45 103.5(3)
O42 Cl6 O44 93.8(4)
O42 Cl6 O43 111.5(4)
O42 Cl6 H1EB 93.6
O44 Cl6 H1EB 128.6
O43 Cl6 O44 102.8(3)
O43 Cl6 H1EB 121.1
Cl6 O45 H1EA 117.3
Cl6 O45 H1EB 24.0
O22 Cl2 O23 122.4(2)
O22 Cl2 O20 102.4(3)
O22 Cl2 O21 111.8(3)
O23 Cl2 O20 101.9(3)
O23 Cl2 O21 111.3(3)
O20 Cl2 O21 104.5(4)
N13 C65 C64 172.6(6)
C65 C64 H64A 109.5
C65 C64 H64B 109.5
C65 C64 H64C 109.5
H64A C64 H64B 109.5
H64A C64 H64C 109.5
H64B C64 H64C 109.5
N15 C60 C61 172.5(8)
C60 C61 H61A 109.5
C60 C61 H61B 109.5
C60 C61 H61C 109.5
H61A C61 H61B 109.5
H61A C61 H61C 109.5
H61B C61 H61C 109.5
N19 C58 C59 164.7(9)
C28 C29 H29 123.8
C28 C29 C30 112.3(5)
C30 C29 H29 123.8
C31 C30 H30 122.1
C29 C30 C31 115.8(5)
C29 C30 H30 122.1
O37 Cl4 O35 92.0(3)
O37 Cl4 O32 128.1(3)
O37 Cl4 O33 115.3(4)
O37 Cl4 O30 94.2(4)
O37 Cl4 O34 107.3(4)
O37 Cl4 O36 19.3(3)
O31 Cl4 O37 108.1(3)
O31 Cl4 O35 111.51(16)
O31 Cl4 O32 108.80(15)
O31 Cl4 O33 121.5(3)
O31 Cl4 O30 43.9(3)
O31 Cl4 O34 91.1(3)
O31 Cl4 O36 112.43(14)
O32 Cl4 O35 106.68(14)
O32 Cl4 O30 88.1(3)
O33 Cl4 O35 104.4(3)
O33 Cl4 O32 13.9(3)
O33 Cl4 O30 94.6(4)
O33 Cl4 O34 110.3(4)
O30 Cl4 O35 155.2(3)
O34 Cl4 O35 22.2(3)
O34 Cl4 O32 107.0(3)
O34 Cl4 O30 134.7(4)
O36 Cl4 O35 106.70(14)
O36 Cl4 O32 110.56(15)
O36 Cl4 O33 98.8(3)
O36 Cl4 O30 85.6(3)
O36 Cl4 O34 124.8(3)
O54 Cl8 O55 81.9(3)
O1H Cl8 O54 115.7(3)
O1H Cl8 O55 122.1(3)
O1I Cl8 O54 112.1(3)
O1I Cl8 O55 100.3(3)
O1I Cl8 O1H 118.7(3)
H52C O52 H52D 109.6
O26 Cl3 O27 108.7(3)
O26 Cl3 O29 107.2(3)
O26 Cl3 O28 108.0(3)
O27 Cl3 O29 115.4(3)
O27 Cl3 O28 107.0(3)
O28 Cl3 O29 110.2(3)
O48 Cl7 O46 109.6(3)
O48 Cl7 O49 113.1(3)
O48 Cl7 O47 109.8(3)
O49 Cl7 O46 104.4(3)
O49 Cl7 O47 114.7(3)
O47 Cl7 O46 104.6(3)
H51A O51 H51B 109.3
N25 C62 C63 174.8(11)
C1B C1A H1A 120.1
C1B C1A C1D 119.8(4)
C1D C1A H1A 120.1
C32 C1B H1B 123.5
C1A C1B C32 113.1(4)
C1A C1B H1B 123.5
N7 C1C C31 113.7(5)
N14 C1C N7 122.4(5)
N14 C1C C31 123.2(5)
C28 C1D C1A 123.2(4)
C28 C1D H1D 118.4
C1A C1D H1D 118.4
C33 N14 H14 104.5
C1C N14 C33 130.1(5)
C1C N14 H14 105.3
O22 Cl9 O1C 95.4(5)
O22 Cl9 O1D 112.2(5)
O1D Cl9 O1C 102.4(7)
O56 Cl10 O53 111.4(2)
O56 Cl10 O1J 115.5(2)
O53 Cl10 O1J 97.5(2)
O1F Cl10 O56 109.1(2)
O1F Cl10 O53 115.7(2)
O1F Cl10 O1J 107.4(2)

loop_
_geom_bond_atom_site_label_1
_geom_bond_atom_site_label_2
_geom_bond_distance
Fe1 O1A 1.9027(15)
Fe1 O12 1.9998(17)
Fe1 O2B 2.0873(15)
Fe1 O6 2.0179(16)
Fe1 O18 2.0021(16)
Fe1 O9 1.9768(16)
Fe2 O1A 1.8907(13)
Fe2 O1B 2.0849(15)
Fe2 O2 2.0045(16)
Fe2 O5 2.0215(16)
Fe2 O11 2.0070(17)
Fe2 O14 2.0263(16)
Fe3 O1A 1.9015(15)
Fe3 O3 2.0030(16)
Fe3 O15 2.0046(16)
Fe3 O3B 2.0826(17)
Fe3 O8 2.0413(15)
Fe3 O17 2.0119(15)
Fe4 O7 2.1069(15)
Fe4 O1 2.0704(16)
Fe4 O4 2.0818(18)
Fe4 N1 2.187(2)
Fe4 N3 2.218(2)
Fe4 N5 2.204(2)
Fe5 O13 2.0606(18)
Fe5 O16 2.1026(16)
Fe5 O10 2.090(2)
Fe5 N9 2.210(2)
Fe5 N11 2.186(2)
Fe5 N7 2.215(2)
O3 C9 1.272(3)
O15 C54 1.278(2)
O1B H1BA 0.8969
O1B H1BB 0.8941
O2 C9 1.258(3)
O3B H3BA 0.8533
O3B H3BB 0.8523
O12 C36 1.248(2)
O2B H2BA 0.8787
O2B H2BB 0.8768
O6 C18 1.245(2)
O7 C24 1.237(3)
O8 C27 1.267(3)
O18 C45 1.239(3)
O5 C18 1.252(3)
O17 C45 1.271(3)
O1 C6 1.225(3)
O4 C15 1.219(3)
O9 C27 1.251(3)
N10 H10 0.8600
N10 C42 1.339(3)
N10 C41 1.397(3)
O11 C36 1.256(3)
O13 C51 1.223(3)
O14 C54 1.244(3)
O16 C42 1.229(3)
O10 C33 1.262(3)
N6 H6 0.8600
N6 C24 1.364(3)
N6 C23 1.390(3)
C18 C17 1.527(3)
C26 H26A 0.9700
C26 H26B 0.9700
C26 C27 1.496(3)
C26 C25 1.501(3)
N1 C1 1.353(4)
N1 C5 1.327(3)
N3 C14 1.351(3)
N3 C10 1.325(4)
N5 C23 1.331(3)
N5 C19 1.358(3)
C15 N4 1.359(3)
C15 C16 1.491(3)
C17 H17A 0.9700
C17 H17B 0.9700
C17 C16 1.502(3)
C8 H8A 0.9700
C8 H8B 0.9700
C8 C7 1.522(4)
C8 C9 1.505(3)
N9 C41 1.357(3)
N9 C37 1.331(3)
C54 C53 1.506(3)
N4 H4 0.8600
N4 C14 1.401(3)
N11 C46 1.352(4)
N11 C50 1.343(3)
C45 C44 1.500(3)
C7 H7A 0.9700
C7 H7B 0.9700
C7 C6 1.510(4)
C14 C13 1.390(4)
C36 C35 1.513(3)
C44 H44A 0.9700
C44 H44B 0.9700
C44 C43 1.504(4)
N2 H2 0.8600
N2 C6 1.351(3)
N2 C5 1.388(4)
C43 H43A 0.9700
C43 H43B 0.9700
C43 C42 1.536(3)
C24 C25 1.512(3)
O37 Cl4 1.434(5)
C16 H16A 0.9700
C16 H16B 0.9700
C51 C52 1.514(4)
C51 N12 1.345(3)
C52 H52A 0.9700
C52 H52B 0.9700
C52 C53 1.540(4)
C53 H53A 0.9700
C53 H53B 0.9700
N12 H12 0.8600
N12 C50 1.376(4)
C41 C40 1.407(4)
N8 H8 0.8600
N8 C33 1.343(4)
N8 C32 1.426(5)
N8 H14 0.7907
C33 C34 1.499(4)
C33 N14 1.457(7)
C40 H40 0.9300
C40 C39 1.375(4)
O35 Cl4 1.490(2)
C25 H25A 0.9700
C25 H25B 0.9700
C23 C22 1.383(4)
C34 H34A 0.9700
C34 H34B 0.9700
C34 C35 1.527(3)
N7 C32 1.401(4)
N7 C28 1.342(4)
N7 C1C 1.343(5)
C19 H19 0.9300
C19 C20 1.337(4)
C21 H21 0.9300
C21 C22 1.352(4)
C21 C20 1.360(4)
C35 H35A 0.9700
C35 H35B 0.9700
C1 H1 0.9300
C1 C2 1.400(4)
C22 H22 0.9300
C38 H38 0.9300
C38 C37 1.390(5)
C38 C39 1.362(4)
O31 Cl4 1.402(3)
C32 C1B 1.402(5)
C5 C4 1.385(4)
C37 H37 0.9300
C2 H2A 0.9300
C2 C3 1.366(4)
C4 H4A 0.9300
C4 C3 1.380(4)
C20 H20 0.9300
C49 H49 0.9300
C49 C48 1.365(5)
C49 C50 1.395(4)
C39 H39 0.9300
C13 H13 0.9300
C13 C12 1.356(5)
C3 H3 0.9300
C48 H48 0.9300
C48 C47 1.393(5)
C12 H12A 0.9300
C12 C11 1.401(5)
O54 Cl8 1.449(5)
C46 H46 0.9300
C46 C47 1.403(5)
C11 H11 0.9300
C11 C10 1.375(4)
C10 H10A 0.9300
C28 H28A 0.9300
C28 H28 0.9300
C28 C29 1.366(6)
C28 C1D 1.371(5)
C47 H47 0.9300
O55 Cl8 1.470(5)
C31 H31 0.9300
C31 C30 1.393(7)
C31 C1C 1.381(7)
Cl5 O41 1.428(3)
Cl5 O39 1.417(4)
Cl5 O38 1.424(3)
Cl5 O40 1.449(3)
Cl1 O22 1.341(3)
Cl1 O24 1.481(4)
Cl1 O25 1.414(5)
O22 Cl2 1.382(3)
O22 Cl9 1.354(5)
O23 Cl2 1.403(4)
Cl6 O45 1.392(5)
Cl6 O42 1.387(6)
Cl6 O44 1.460(5)
Cl6 O43 1.443(5)
Cl6 H1EB 0.7783
O45 H1EA 0.7452
O45 H1EB 0.7376
Cl2 O20 1.412(6)
Cl2 O21 1.421(6)
N13 C65 1.175(8)
C65 C64 1.506(8)
C64 H64A 0.9600
C64 H64B 0.9600
C64 H64C 0.9600
N15 C60 1.156(6)
C60 C61 1.437(7)
C61 H61A 0.9600
C61 H61B 0.9600
C61 H61C 0.9600
N19 C58 1.118(7)
C58 C59 1.428(8)
C59 H59A 0.9600
C59 H59B 0.9600
C59 H59C 0.9600
C29 H29 0.9300
C29 C30 1.389(8)
C30 H30 0.9300
Cl4 O32 1.451(2)
Cl4 O33 1.445(5)
Cl4 O30 1.467(5)
Cl4 O34 1.448(6)
Cl4 O36 1.436(2)
O56 Cl10 1.405(3)
Cl8 O1H 1.424(5)
Cl8 O1I 1.408(4)
O53 Cl10 1.421(3)
O52 H52C 0.8511
O52 H52D 0.8473
Cl3 O26 1.400(4)
Cl3 O27 1.411(4)
Cl3 O29 1.451(4)
Cl3 O28 1.444(4)
O48 Cl7 1.400(4)
Cl7 O46 1.440(4)
Cl7 O49 1.422(4)
Cl7 O47 1.437(4)
O51 H51A 0.8509
O51 H51B 0.8516
N25 C62 1.169(7)
C62 C63 1.444(7)
C63 H63A 0.9600
C63 H63B 0.9600
C63 H63C 0.9600
C1A H1A 0.9300
C1A C1B 1.389(7)
C1A C1D 1.391(6)
C1B H1B 0.9300
C1C N14 1.328(9)
C1D H1D 0.9300
N14 H14 0.8601
Cl9 O1C 1.481(7)
Cl9 O1D 1.448(8)
O1E H1EA 0.8502
O1E H1EB 0.8504
O1F Cl10 1.404(3)
Cl10 O1J 1.471(4)

loop_
_platon_squeeze_void_nr
_platon_squeeze_void_average_x
_platon_squeeze_void_average_y
_platon_squeeze_void_average_z
_platon_squeeze_void_volume
_platon_squeeze_void_count_electrons
_platon_squeeze_void_content
1 0.380 0.564 0.914 89 30 ' '
2 0.380 0.936 0.414 88 30 ' '
3 0.311 0.130 0.498 10 2 ' '
4 0.311 0.370 0.998 10 2 ' '
5 0.620 0.064 0.586 89 30 ' '
6 0.619 0.436 0.086 88 30 ' '
7 0.689 0.630 0.002 10 2 ' '
8 0.688 0.870 0.502 10 2 ' '
